data_2310549
loop_
_publ_author_name
'Cromer, D.T.'
'Larson, A.C.'

_publ_section_title
;
 The Crystal Structure of Ce (I O3)4
;
_journal_name_full 'Acta Crystallographica (1,1948-23,1967)'
_journal_page_first 1015
_journal_page_last 1018
_journal_volume 9
_journal_year 1956
_chemical_formula_sum 'Ce I4 O12'
_chemical_name_systematic 'Ce (I O3)4'
_space_group_IT_number 86
_symmetry_space_group_name_Hall 'P 4n -1n'
_symmetry_space_group_name_H-M 'P 42/n :1'
_cell_angle_alpha 90
_cell_angle_beta 90
_cell_angle_gamma 90
_cell_formula_units_Z 2
_cell_length_a 9.9
_cell_length_b 9.9
_cell_length_c 5.32
_cell_volume 521.413
_citation_journal_id_ASTM ACCRA9
_cod_data_source_file Cromer_ACCRA9_1956_214.cif
_cod_data_source_block Ce1I4O12
_cod_original_cell_volume 521.4131
_cod_original_sg_symbol_Hall '-P 4bc (x+1/4,y+1/4,z+1/4)'
_cod_original_formula_sum 'Ce1 I4 O12'
_cod_database_code 2310549

loop_
_symmetry_equiv_pos_as_xyz
x,y,z
-y+1/2,x+1/2,z+1/2
-x,-y,z
y+1/2,-x+1/2,z+1/2
-x+1/2,-y+1/2,-z+1/2
y,-x,-z
x+1/2,y+1/2,-z+1/2
-y,x,-z

loop_
_atom_site_label
_atom_site_type_symbol
_atom_site_fract_x
_atom_site_fract_y
_atom_site_fract_z
_atom_site_occupancy
_atom_site_U_iso_or_equiv
Ce1 Ce+4 0 0 0 1 0.0
I1 I+5 0.2769 0.0014 0.4633 1 0.0
O2 O-2 0.19 0.0826 0.198 1 0.0
O1 O-2 0.414 0.1173 0.482 1 0.0
O3 O-2 0.1504 0.067 0.683 1 0.0
